data_7159414
loop_
_publ_author_name
'Egashira, Mayumi'
'Chen, Hsiu-Hui'

_publ_section_title
;
 Highly efficient fixation of carbon dioxide into 2-oxazolidinones under
 mild conditions by using a reusable ionic liquid/CuI catalyst system.
;
_journal_issue 26
_journal_name_full 'Organic &amp; biomolecular chemistry'
_journal_page_first 5377
_journal_page_last 5381
_journal_paper_doi 10.1039/d3ob00698k
_journal_volume 21
_journal_year 2023
_chemical_formula_sum 'C25 H20 F3 N O3'
_chemical_formula_weight 439.42
_chemical_name_systematic (Z)-5-benzylidene-4-(4-methoxyphenyl)-3-(4-(trifluoromethyl)benzyl)oxazolidin-2-one
_space_group_crystal_system monoclinic
_space_group_IT_number 14
_space_group_name_Hall '-P 2ybc'
_space_group_name_H-M_alt 'P 1 21/c 1'
_atom_sites_solution_hydrogens geom
_audit_block_doi 10.5517/ccdc.csd.cc2fbh5g
_audit_creation_method SHELXL-2019/1
_audit_update_record
;
2023-02-24 deposited with the CCDC.	2023-06-12 downloaded from the CCDC.
;
_cell_angle_alpha 90
_cell_angle_beta 104.6280(10)
_cell_angle_gamma 90
_cell_formula_units_Z 4
_cell_length_a 20.0518(4)
_cell_length_b 10.0983(2)
_cell_length_c 10.6704(3)
_cell_measurement_reflns_used 5351
_cell_measurement_temperature 200(2)
_cell_measurement_theta_max 28.00
_cell_measurement_theta_min 2.83
_cell_volume 2090.60(8)
_computing_cell_refinement 'SAINT V8.40B (Bruker AXS LLC, 2019)'
_computing_data_collection 'Bruker Instrument Service vV6.2.16'
_computing_data_reduction 'SAINT V8.40B (Bruker AXS LLC, 2019)'
_computing_molecular_graphics 'Bruker SHELXTL'
_computing_publication_material 'Bruker SHELXTL'
_computing_structure_refinement 'SHELXL-2019/1 (Sheldrick, 2019)'
_computing_structure_solution 'SHELXT (Sheldrick 2015)'
_diffrn_ambient_temperature 200(2)
_diffrn_measured_fraction_theta_full 0.999
_diffrn_measured_fraction_theta_max 0.999
_diffrn_measurement_device_type 'Bruker D8 VENTURE'
_diffrn_measurement_method '\f and \w scans'
_diffrn_radiation_type MoK\a
_diffrn_radiation_wavelength 0.71073
_diffrn_reflns_av_R_equivalents 0.0488
_diffrn_reflns_av_unetI/netI 0.0400
_diffrn_reflns_Laue_measured_fraction_full 0.999
_diffrn_reflns_Laue_measured_fraction_max 0.999
_diffrn_reflns_limit_h_max 23
_diffrn_reflns_limit_h_min -28
_diffrn_reflns_limit_k_max 14
_diffrn_reflns_limit_k_min -14
_diffrn_reflns_limit_l_max 14
_diffrn_reflns_limit_l_min -15
_diffrn_reflns_number 31962
_diffrn_reflns_point_group_measured_fraction_full 0.999
_diffrn_reflns_point_group_measured_fraction_max 0.999
_diffrn_reflns_theta_full 25.242
_diffrn_reflns_theta_max 29.997
_diffrn_reflns_theta_min 2.822
_exptl_absorpt_coefficient_mu 0.109
_exptl_absorpt_correction_T_max 0.9604
_exptl_absorpt_correction_T_min 0.8967
_exptl_absorpt_correction_type multi-scan
_exptl_absorpt_process_details
; 
Krause, L., Herbst-Irmer, R., Sheldrick, G. M., Stalke, D. (2015). 
"Comparison of silver and molybdenum microfocus X-ray sources for 
single-crystal structure determination" 
J. Appl. Cryst. 48, 3-10. 
doi:10.1107/S1600576714022985 
;
_exptl_crystal_colour colourless
_exptl_crystal_density_diffrn 1.396
_exptl_crystal_description block
_exptl_crystal_F_000 912
_exptl_crystal_recrystallization_method 'Re-crystallisation from solvent'
_exptl_crystal_size_max 0.230
_exptl_crystal_size_mid 0.147
_exptl_crystal_size_min 0.114
_refine_diff_density_max 0.459
_refine_diff_density_min -0.395
_refine_diff_density_rms 0.046
_refine_ls_extinction_method none
_refine_ls_goodness_of_fit_ref 1.030
_refine_ls_hydrogen_treatment constr
_refine_ls_matrix_type full
_refine_ls_number_parameters 311
_refine_ls_number_reflns 6096
_refine_ls_number_restraints 29
_refine_ls_restrained_S_all 1.063
_refine_ls_R_factor_all 0.0875
_refine_ls_R_factor_gt 0.0571
_refine_ls_shift/su_max 0.023
_refine_ls_shift/su_mean 0.001
_refine_ls_structure_factor_coef Fsqd
_refine_ls_weighting_details 'w=1/[\s^2^(Fo^2^)+(0.0689P)^2^+0.7504P] where P=(Fo^2^+2Fc^2^)/3'
_refine_ls_weighting_scheme calc
_refine_ls_wR_factor_gt 0.1411
_refine_ls_wR_factor_ref 0.1651
_reflns_Friedel_coverage 0.000
_reflns_number_gt 4076
_reflns_number_total 6096
_reflns_threshold_expression 'I > 2\s(I)'
_cod_data_source_file d3ob00698k2.cif
_cod_data_source_block ic21443
_cod_depositor_comments 'Adding full bibliography for 7159414.cif.'
_cod_original_sg_symbol_H-M 'P 21/c'
_cod_database_code 7159414
_shelx_shelxl_version_number 2019/1
_shelx_space_group_comment
; 
The symmetry employed for this shelxl refinement is uniquely defined 
by the following loop, which should always be used as a source of 
symmetry information in preference to the above space-group names. 
They are only intended as comments. 
;
_shelx_estimated_absorpt_t_min 0.975
_shelx_estimated_absorpt_t_max 0.988

loop_
_space_group_symop_operation_xyz
'x, y, z'
'-x, y+1/2, -z+1/2'
'-x, -y, -z'
'x, -y-1/2, z-1/2'

loop_
_atom_site_label
_atom_site_type_symbol
_atom_site_fract_x
_atom_site_fract_y
_atom_site_fract_z
_atom_site_U_iso_or_equiv
_atom_site_adp_type
_atom_site_occupancy
_atom_site_site_symmetry_order
_atom_site_calc_flag
_atom_site_refinement_flags_posn
_atom_site_refinement_flags_adp
_atom_site_refinement_flags_occupancy
_atom_site_disorder_assembly
_atom_site_disorder_group
F1 F 0.5583(2) 0.4253(5) 0.2959(4) 0.0630(10) Uani 0.502(2) 1 d D U P A 1
F2 F 0.5925(5) 0.6181(13) 0.2712(12) 0.0828(14) Uani 0.502(2) 1 d D U P A 1
F3 F 0.51977(17) 0.5858(5) 0.3916(3) 0.0702(9) Uani 0.502(2) 1 d D U P A 1
F1' F 0.5431(4) 0.4343(8) 0.3294(8) 0.0630(10) Uani 0.310(3) 1 d D . P A 2
F2' F 0.5930(9) 0.594(2) 0.251(2) 0.0828(14) Uani 0.310(3) 1 d D . P A 2
F3' F 0.5319(3) 0.6502(6) 0.3718(5) 0.0702(9) Uani 0.310(3) 1 d D . P A 2
F1" F 0.5774(5) 0.4615(9) 0.2831(12) 0.0630(10) Uani 0.188(2) 1 d D . P A 3
F2" F 0.5674(4) 0.6658(8) 0.3266(10) 0.0828(14) Uani 0.188(2) 1 d D . P A 3
F3" F 0.5118(4) 0.5104(10) 0.3921(7) 0.0702(9) Uani 0.188(2) 1 d D . P A 3
O1 O 0.14316(6) 0.61893(11) -0.05015(12) 0.0377(3) Uani 1 1 d . . . . .
O2 O 0.18125(7) 0.44802(12) -0.14909(14) 0.0482(3) Uani 1 1 d . . . . .
O3 O 0.27150(8) 1.24410(14) -0.29504(16) 0.0590(4) Uani 1 1 d . . . . .
N1 N 0.23853(7) 0.64771(14) -0.11567(14) 0.0366(3) Uani 1 1 d . . . . .
C1 C 0.18880(8) 0.55997(17) -0.11029(17) 0.0364(4) Uani 1 1 d . . . . .
C2 C 0.23465(8) 0.76808(16) -0.04170(16) 0.0342(3) Uani 1 1 d . . . . .
H2 H 0.271251 0.764561 0.041569 0.041 Uiso 1 1 calc R U . . .
C3 C 0.16498(8) 0.74718(16) -0.01316(16) 0.0334(3) Uani 1 1 d . . . . .
C4 C 0.29963(8) 0.61103(19) -0.15733(18) 0.0413(4) Uani 1 1 d . . . . .
H4A H 0.309251 0.680141 -0.216201 0.050 Uiso 1 1 calc R U . . .
H4B H 0.290833 0.526873 -0.206335 0.050 Uiso 1 1 calc R U . . .
C5 C 0.36205(8) 0.59466(17) -0.04423(18) 0.0390(4) Uani 1 1 d . . . . .
C6 C 0.36256(10) 0.4993(2) 0.0484(2) 0.0589(6) Uani 1 1 d . . . . .
H6 H 0.324028 0.442113 0.039457 0.071 Uiso 1 1 calc R U . . .
C7 C 0.41861(10) 0.4859(3) 0.1543(2) 0.0646(7) Uani 1 1 d . . . . .
H7 H 0.418241 0.420931 0.218488 0.078 Uiso 1 1 calc R U . . .
C8 C 0.47530(9) 0.5680(2) 0.1660(2) 0.0479(5) Uani 1 1 d . . . . .
C9 C 0.47583(10) 0.6606(2) 0.0729(2) 0.0516(5) Uani 1 1 d . . . . .
H9 H 0.515082 0.715452 0.079798 0.062 Uiso 1 1 calc R U . . .
C10 C 0.41905(9) 0.67427(18) -0.0318(2) 0.0458(4) Uani 1 1 d . . . . .
H10 H 0.419481 0.739458 -0.095767 0.055 Uiso 1 1 calc R U . . .
C11 C 0.53478(11) 0.5555(2) 0.2825(2) 0.0614(6) Uani 1 1 d D . . . .
C12 C 0.24283(8) 0.89393(16) -0.11151(16) 0.0342(3) Uani 1 1 d . . . . .
C13 C 0.30191(9) 0.97100(19) -0.06963(19) 0.0438(4) Uani 1 1 d . . . . .
H13 H 0.337221 0.943074 0.002854 0.053 Uiso 1 1 calc R U . . .
C14 C 0.30977(10) 1.0874(2) -0.1321(2) 0.0498(5) Uani 1 1 d . . . . .
H14 H 0.350151 1.139296 -0.101994 0.060 Uiso 1 1 calc R U . . .
C15 C 0.25898(10) 1.12887(17) -0.23875(19) 0.0438(4) Uani 1 1 d . . . . .
C16 C 0.20012(9) 1.05254(17) -0.28253(18) 0.0403(4) Uani 1 1 d . . . . .
H16 H 0.165179 1.079923 -0.355851 0.048 Uiso 1 1 calc R U . . .
C17 C 0.19264(8) 0.93619(16) -0.21865(17) 0.0373(4) Uani 1 1 d . . . . .
H17 H 0.152258 0.884292 -0.248915 0.045 Uiso 1 1 calc R U . . .
C18 C 0.21747(14) 1.2935(2) -0.3989(2) 0.0634(6) Uani 1 1 d . . . . .
H18A H 0.208169 1.229833 -0.470500 0.095 Uiso 1 1 calc R U . . .
H18B H 0.231523 1.378328 -0.428743 0.095 Uiso 1 1 calc R U . . .
H18C H 0.175690 1.306173 -0.368499 0.095 Uiso 1 1 calc R U . . .
C19 C 0.12916(8) 0.83118(16) 0.03945(17) 0.0365(4) Uani 1 1 d . . . . .
H19 H 0.149123 0.916627 0.057342 0.044 Uiso 1 1 calc R U . . .
C20 C 0.06354(8) 0.81315(16) 0.07447(16) 0.0343(3) Uani 1 1 d . . . . .
C21 C 0.03979(9) 0.91611(18) 0.13825(19) 0.0423(4) Uani 1 1 d . . . . .
H21 H 0.065688 0.995765 0.155762 0.051 Uiso 1 1 calc R U . . .
C22 C -0.02104(10) 0.9045(2) 0.1767(2) 0.0512(5) Uani 1 1 d . . . . .
H22 H -0.036679 0.976181 0.219369 0.061 Uiso 1 1 calc R U . . .
C23 C -0.05870(9) 0.7896(2) 0.1532(2) 0.0508(5) Uani 1 1 d . . . . .
H23 H -0.100001 0.780895 0.180742 0.061 Uiso 1 1 calc R U . . .
C24 C -0.03617(10) 0.6871(2) 0.0895(2) 0.0518(5) Uani 1 1 d . . . . .
H24 H -0.062352 0.607699 0.072699 0.062 Uiso 1 1 calc R U . . .
C25 C 0.02409(9) 0.69795(18) 0.0496(2) 0.0448(4) Uani 1 1 d . . . . .
H25 H 0.038668 0.626536 0.004987 0.054 Uiso 1 1 calc R U . . .

loop_
_atom_site_aniso_label
_atom_site_aniso_U_11
_atom_site_aniso_U_22
_atom_site_aniso_U_33
_atom_site_aniso_U_23
_atom_site_aniso_U_13
_atom_site_aniso_U_12
F1 0.048(3) 0.0828(15) 0.057(2) 0.0159(16) 0.0109(16) 0.0144(13)
F2 0.0411(9) 0.117(5) 0.080(4) -0.001(2) -0.0046(14) -0.006(2)
F3 0.0703(12) 0.082(2) 0.0554(11) -0.0165(15) 0.0100(9) 0.0146(16)
F1' 0.048(3) 0.0828(15) 0.057(2) 0.0159(16) 0.0109(16) 0.0144(13)
F2' 0.0411(9) 0.117(5) 0.080(4) -0.001(2) -0.0046(14) -0.006(2)
F3' 0.0703(12) 0.082(2) 0.0554(11) -0.0165(15) 0.0100(9) 0.0146(16)
F1" 0.048(3) 0.0828(15) 0.057(2) 0.0159(16) 0.0109(16) 0.0144(13)
F2" 0.0411(9) 0.117(5) 0.080(4) -0.001(2) -0.0046(14) -0.006(2)
F3" 0.0703(12) 0.082(2) 0.0554(11) -0.0165(15) 0.0100(9) 0.0146(16)
O1 0.0345(6) 0.0370(6) 0.0433(7) -0.0039(5) 0.0131(5) -0.0024(5)
O2 0.0471(7) 0.0397(7) 0.0608(9) -0.0095(6) 0.0192(6) -0.0008(5)
O3 0.0712(9) 0.0442(7) 0.0700(10) 0.0018(7) 0.0335(8) -0.0149(7)
N1 0.0301(6) 0.0392(7) 0.0410(8) -0.0014(6) 0.0099(6) 0.0029(5)
C1 0.0317(7) 0.0395(8) 0.0372(9) 0.0003(7) 0.0073(6) 0.0037(6)
C2 0.0290(7) 0.0414(8) 0.0308(8) -0.0021(7) 0.0049(6) -0.0006(6)
C3 0.0325(7) 0.0367(8) 0.0298(8) 0.0005(6) 0.0060(6) -0.0021(6)
C4 0.0351(8) 0.0505(10) 0.0405(10) 0.0018(8) 0.0135(7) 0.0047(7)
C5 0.0311(7) 0.0448(9) 0.0442(10) 0.0021(7) 0.0152(7) 0.0060(6)
C6 0.0344(9) 0.0704(13) 0.0716(15) 0.0271(12) 0.0127(9) -0.0036(9)
C7 0.0402(10) 0.0847(16) 0.0685(16) 0.0346(13) 0.0129(10) 0.0065(10)
C8 0.0359(8) 0.0575(11) 0.0495(12) 0.0019(9) 0.0092(8) 0.0109(8)
C9 0.0387(9) 0.0487(10) 0.0648(14) 0.0011(9) 0.0083(9) -0.0036(8)
C10 0.0426(9) 0.0448(10) 0.0514(11) 0.0083(8) 0.0148(8) -0.0012(7)
C11 0.0489(11) 0.0757(15) 0.0558(14) -0.0020(11) 0.0060(10) 0.0149(10)
C12 0.0312(7) 0.0382(8) 0.0346(9) -0.0062(7) 0.0108(6) -0.0031(6)
C13 0.0324(8) 0.0540(10) 0.0443(11) -0.0067(8) 0.0085(7) -0.0083(7)
C14 0.0418(9) 0.0537(11) 0.0563(12) -0.0099(9) 0.0169(9) -0.0178(8)
C15 0.0504(10) 0.0392(9) 0.0496(11) -0.0065(8) 0.0272(9) -0.0076(7)
C16 0.0440(9) 0.0400(9) 0.0382(10) -0.0010(7) 0.0129(7) -0.0008(7)
C17 0.0333(7) 0.0391(8) 0.0382(9) -0.0030(7) 0.0068(7) -0.0055(6)
C18 0.0978(17) 0.0407(10) 0.0617(15) 0.0066(10) 0.0385(13) -0.0003(11)
C19 0.0358(8) 0.0355(8) 0.0379(9) -0.0005(7) 0.0087(7) -0.0021(6)
C20 0.0330(7) 0.0365(8) 0.0333(9) 0.0024(6) 0.0078(6) 0.0030(6)
C21 0.0403(8) 0.0425(9) 0.0443(10) -0.0068(8) 0.0110(7) -0.0005(7)
C22 0.0466(10) 0.0585(12) 0.0519(12) -0.0132(9) 0.0187(9) 0.0044(9)
C23 0.0391(9) 0.0619(12) 0.0561(12) -0.0032(10) 0.0210(8) 0.0017(8)
C24 0.0406(9) 0.0476(10) 0.0712(14) -0.0043(10) 0.0215(9) -0.0043(8)
C25 0.0410(9) 0.0404(9) 0.0569(12) -0.0058(8) 0.0195(8) 0.0007(7)

loop_
_atom_type_symbol
_atom_type_description
_atom_type_scat_dispersion_real
_atom_type_scat_dispersion_imag
_atom_type_scat_source
C C 0.0033 0.0016 'International Tables Vol C Tables 4.2.6.8 and 6.1.1.4'
H H 0.0000 0.0000 'International Tables Vol C Tables 4.2.6.8 and 6.1.1.4'
F F 0.0171 0.0103 'International Tables Vol C Tables 4.2.6.8 and 6.1.1.4'
N N 0.0061 0.0033 'International Tables Vol C Tables 4.2.6.8 and 6.1.1.4'
O O 0.0106 0.0060 'International Tables Vol C Tables 4.2.6.8 and 6.1.1.4'

loop_
_geom_angle_atom_site_label_1
_geom_angle_atom_site_label_2
_geom_angle_atom_site_label_3
_geom_angle
_geom_angle_site_symmetry_1
_geom_angle_site_symmetry_3
_geom_angle_publ_flag
C1 O1 C3 109.62(12) . . ?
C15 O3 C18 116.87(16) . . ?
C1 N1 C4 122.43(14) . . ?
C1 N1 C2 112.53(13) . . ?
C4 N1 C2 122.76(13) . . ?
O2 C1 N1 129.46(16) . . ?
O2 C1 O1 121.78(15) . . ?
N1 C1 O1 108.76(14) . . ?
N1 C2 C12 114.09(13) . . ?
N1 C2 C3 99.78(12) . . ?
C12 C2 C3 115.99(13) . . ?
C19 C3 O1 123.43(14) . . ?
C19 C3 C2 128.39(15) . . ?
O1 C3 C2 108.17(13) . . ?
N1 C4 C5 112.05(14) . . ?
C10 C5 C6 118.91(17) . . ?
C10 C5 C4 120.86(17) . . ?
C6 C5 C4 120.23(16) . . ?
C5 C6 C7 120.74(19) . . ?
C6 C7 C8 119.6(2) . . ?
C9 C8 C7 119.99(19) . . ?
C9 C8 C11 120.79(19) . . ?
C7 C8 C11 119.2(2) . . ?
C8 C9 C10 119.92(18) . . ?
C5 C10 C9 120.86(18) . . ?
F1" C11 F2" 110.8(6) . . ?
F3 C11 F2 111.4(4) . . ?
F1' C11 F2' 109.3(13) . . ?
F1' C11 F3' 114.2(5) . . ?
F2' C11 F3' 99.3(7) . . ?
F3 C11 F1 106.1(3) . . ?
F2 C11 F1 100.1(7) . . ?
F1" C11 F3" 96.5(6) . . ?
F2" C11 F3" 102.1(6) . . ?
F1" C11 C8 117.4(6) . . ?
F3 C11 C8 113.9(2) . . ?
F1' C11 C8 113.1(5) . . ?
F2" C11 C8 116.4(4) . . ?
F2 C11 C8 114.0(7) . . ?
F2' C11 C8 109.1(12) . . ?
F3' C11 C8 110.8(3) . . ?
F1 C11 C8 110.1(3) . . ?
F3" C11 C8 110.6(4) . . ?
C17 C12 C13 118.29(16) . . ?
C17 C12 C2 121.45(14) . . ?
C13 C12 C2 120.25(15) . . ?
C14 C13 C12 120.82(18) . . ?
C13 C14 C15 120.28(16) . . ?
O3 C15 C14 116.18(17) . . ?
O3 C15 C16 124.19(19) . . ?
C14 C15 C16 119.63(17) . . ?
C17 C16 C15 119.59(17) . . ?
C16 C17 C12 121.38(15) . . ?
C3 C19 C20 130.21(15) . . ?
C21 C20 C25 117.97(15) . . ?
C21 C20 C19 118.14(15) . . ?
C25 C20 C19 123.88(15) . . ?
C22 C21 C20 121.11(17) . . ?
C23 C22 C21 120.16(18) . . ?
C22 C23 C24 119.46(17) . . ?
C23 C24 C25 120.91(18) . . ?
C24 C25 C20 120.37(17) . . ?

loop_
_geom_bond_atom_site_label_1
_geom_bond_atom_site_label_2
_geom_bond_distance
_geom_bond_site_symmetry_2
_geom_bond_publ_flag
F1 C11 1.392(5) . ?
F2 C11 1.351(6) . ?
F3 C11 1.310(4) . ?
F1' C11 1.316(7) . ?
F2' C11 1.352(8) . ?
F3' C11 1.362(5) . ?
F1" C11 1.277(8) . ?
F2" C11 1.317(7) . ?
F3" C11 1.435(7) . ?
O1 C1 1.3787(19) . ?
O1 C3 1.3919(19) . ?
O2 C1 1.200(2) . ?
O3 C15 1.362(2) . ?
O3 C18 1.429(3) . ?
N1 C1 1.346(2) . ?
N1 C4 1.453(2) . ?
N1 C2 1.462(2) . ?
C2 C12 1.503(2) . ?
C2 C3 1.518(2) . ?
C3 C19 1.324(2) . ?
C4 C5 1.512(2) . ?
C5 C10 1.376(2) . ?
C5 C6 1.378(3) . ?
C6 C7 1.385(3) . ?
C7 C8 1.387(3) . ?
C8 C9 1.367(3) . ?
C8 C11 1.495(3) . ?
C9 C10 1.386(3) . ?
C12 C17 1.386(2) . ?
C12 C13 1.393(2) . ?
C13 C14 1.380(3) . ?
C14 C15 1.386(3) . ?
C15 C16 1.388(2) . ?
C16 C17 1.385(2) . ?
C19 C20 1.467(2) . ?
C20 C21 1.391(2) . ?
C20 C25 1.394(2) . ?
C21 C22 1.387(3) . ?
C22 C23 1.373(3) . ?
C23 C24 1.376(3) . ?
C24 C25 1.383(3) . ?
